data_7213760
loop_
_publ_author_name
'Dobrowolski, Micha\/l A.'
'Garbarino, Gaston'
'Mezouar, Mohamed'
'Ciesielski, Arkadiusz'
'Cyra\'nski, Micha\/l K.'

_publ_section_title
;
 Structural diversities of charge transfer organic complexes. Focus on
 benzenoid hydrocarbons and 7,7,8,8-tetracyanoquinodimethane
;
_journal_issue 3
_journal_name_full CrystEngComm
_journal_page_first 415
_journal_paper_doi 10.1039/c3ce41703d
_journal_volume 16
_journal_year 2014
_chemical_formula_moiety 'C20 H12, C12 H4 N4, C16 H10'
_chemical_formula_sum 'C48 H26 N4'
_chemical_formula_weight 658.73
_chemical_name_systematic
; 
 Pyrene-perylene-7,7,8,8-tetracyanoquinodimethane complex
;
_space_group_IT_number 2
_symmetry_cell_setting triclinic
_symmetry_space_group_name_Hall '-P 1'
_symmetry_space_group_name_H-M 'P -1'
_atom_sites_solution_hydrogens geom
_atom_sites_solution_primary direct
_atom_sites_solution_secondary difmap
_audit_creation_method SHELXL-97
_cell_angle_alpha 62.06(2)
_cell_angle_beta 86.353(19)
_cell_angle_gamma 81.766(19)
_cell_formula_units_Z 1
_cell_length_a 7.2362(15)
_cell_length_b 11.072(3)
_cell_length_c 11.308(3)
_cell_measurement_temperature 100(2)
_cell_volume 792.1(4)
_computing_structure_refinement 'SHELXL-97 (Sheldrick, 1997)'
_computing_structure_solution 'SHELXS-97 (Sheldrick, 1990)'
_diffrn_ambient_temperature 100(2)
_diffrn_measured_fraction_theta_full 0.965
_diffrn_measured_fraction_theta_max 0.965
_diffrn_radiation_monochromator graphite
_diffrn_radiation_source 'fine-focus sealed tube'
_diffrn_radiation_type MoK\a
_diffrn_radiation_wavelength 0.71073
_diffrn_reflns_av_R_equivalents 0.0941
_diffrn_reflns_av_sigmaI/netI 0.0653
_diffrn_reflns_limit_h_max 8
_diffrn_reflns_limit_h_min -8
_diffrn_reflns_limit_k_max 13
_diffrn_reflns_limit_k_min -13
_diffrn_reflns_limit_l_max 13
_diffrn_reflns_limit_l_min -13
_diffrn_reflns_number 10239
_diffrn_reflns_theta_full 25.75
_diffrn_reflns_theta_max 25.75
_diffrn_reflns_theta_min 3.49
_exptl_absorpt_coefficient_mu 0.082
_exptl_absorpt_correction_type none
_exptl_crystal_colour Purple
_exptl_crystal_density_diffrn 1.381
_exptl_crystal_density_method 'not measured'
_exptl_crystal_description Needle
_exptl_crystal_F_000 342
_exptl_crystal_size_max 0.3
_exptl_crystal_size_mid 0.1
_exptl_crystal_size_min 0.1
_refine_diff_density_max 0.429
_refine_diff_density_min -0.389
_refine_diff_density_rms 0.098
_refine_ls_extinction_method none
_refine_ls_goodness_of_fit_ref 1.077
_refine_ls_hydrogen_treatment mixed
_refine_ls_matrix_type full
_refine_ls_number_parameters 287
_refine_ls_number_reflns 2913
_refine_ls_number_restraints 0
_refine_ls_restrained_S_all 1.077
_refine_ls_R_factor_all 0.1154
_refine_ls_R_factor_gt 0.0903
_refine_ls_shift/su_max 0.001
_refine_ls_shift/su_mean 0.000
_refine_ls_structure_factor_coef Fsqd
_refine_ls_weighting_details 'calc w=1/[\s^2^(Fo^2^)+(0.1812P)^2^+0.0000P] where P=(Fo^2^+2Fc^2^)/3'
_refine_ls_weighting_scheme calc
_refine_ls_wR_factor_gt 0.2492
_refine_ls_wR_factor_ref 0.2735
_reflns_number_gt 1953
_reflns_number_total 2913
_reflns_threshold_expression >2sigma(I)
_cod_data_source_file c3ce41703d.txt
_cod_data_source_block a
_cod_depositor_comments
;
The following automatic conversions were performed:

'_symmetry_cell_setting' value 'Triclinic' changed to 'triclinic'
according to
/usr/data/users/saulius/automatic-downloads/current/RSC/lib/dictionaries/cif_core.dic
dictionary named 'cif_core.dic' version 2.4.2 from
2011-04-26.

'_exptl_absorpt_correction_type' value 'None' changed to
'none' according to
/usr/data/users/saulius/automatic-downloads/current/RSC/lib/dictionaries/cif_core.dic
dictionary named 'cif_core.dic' version 2.4.2 from 2011-04-26.

Automatic conversion script
Id: cif_fix_values 2281 2013-09-26 08:29:07Z andrius 
;
_cod_original_cell_volume 792.1(3)
_cod_original_sg_symbol_H-M P-1
_cod_database_code 7213760

loop_
_symmetry_equiv_pos_as_xyz
'x, y, z'
'-x, -y, -z'

loop_
_atom_site_label
_atom_site_type_symbol
_atom_site_fract_x
_atom_site_fract_y
_atom_site_fract_z
_atom_site_U_iso_or_equiv
_atom_site_adp_type
_atom_site_occupancy
_atom_site_symmetry_multiplicity
_atom_site_calc_flag
C4 C 0.4051(4) 0.1375(3) 0.4229(3) 0.0214(7) Uani 1 1 d
C3 C 0.3126(4) 0.2686(3) 0.3450(3) 0.0264(7) Uani 1 1 d
C6 C 0.4990(4) 0.1264(3) 0.2142(3) 0.0248(7) Uani 1 1 d
C8 C 0.4061(4) 0.0738(3) 0.5691(3) 0.0228(7) Uani 1 1 d
C10 C 0.3201(5) 0.0779(4) 0.7799(3) 0.0299(8) Uani 1 1 d
C5 C 0.4998(4) 0.0632(3) 0.3564(3) 0.0216(7) Uani 1 1 d
C9 C 0.3184(4) 0.1415(3) 0.6394(3) 0.0260(7) Uani 1 1 d
C2 C 0.3140(4) 0.3308(3) 0.2045(3) 0.0287(8) Uani 1 1 d
C1 C 0.4064(4) 0.2613(3) 0.1391(3) 0.0269(7) Uani 1 1 d
C7 C 0.5920(4) 0.0528(4) 0.1477(3) 0.0285(8) Uani 1 1 d
N1 N -0.1561(4) 0.3601(3) 0.0673(3) 0.0383(8) Uani 1 1 d
N2 N 0.1755(4) -0.0180(3) 0.1003(3) 0.0383(8) Uani 1 1 d
C13 C 0.0030(4) 0.0593(3) 0.3581(3) 0.0224(7) Uani 1 1 d
C14 C 0.0051(4) 0.1149(3) 0.2208(3) 0.0249(7) Uani 1 1 d
C12 C 0.0918(4) -0.0790(3) 0.4403(3) 0.0246(7) Uani 1 1 d
C11 C -0.0879(4) 0.1352(3) 0.4241(3) 0.0242(7) Uani 1 1 d
C15 C -0.0843(5) 0.2507(3) 0.1365(3) 0.0279(8) Uani 1 1 d
C16 C 0.0974(4) 0.0416(3) 0.1527(3) 0.0271(7) Uani 1 1 d
C20 C 0.0648(5) 0.5011(3) 0.5450(3) 0.0291(8) Uani 1 1 d
C19 C 0.0339(5) 0.4315(3) 0.6849(4) 0.0319(8) Uani 1 1 d
C21 C 0.2228(5) 0.5715(3) 0.4941(4) 0.0299(8) Uani 1 1 d
C18 C 0.1610(5) 0.4351(4) 0.7719(4) 0.0336(8) Uani 1 1 d
C23 C -0.1261(5) 0.3592(4) 0.7340(4) 0.0335(8) Uani 1 1 d
C24 C 0.2477(5) 0.6427(4) 0.3506(4) 0.0343(8) Uani 1 1 d
C22 C 0.3474(5) 0.5714(4) 0.5838(4) 0.0335(8) Uani 1 1 d
C17 C 0.3167(5) 0.5043(4) 0.7204(4) 0.0359(9) Uani 1 1 d
H12 H 0.152(6) -0.149(4) 0.409(4) 0.044(11) Uiso 1 1 d
H11 H -0.158(5) 0.237(3) 0.366(4) 0.020(8) Uiso 1 1 d
H24 H 0.356(5) 0.702(4) 0.303(4) 0.029(9) Uiso 1 1 d
H1 H 0.418(4) 0.302(3) 0.036(3) 0.017(7) Uiso 1 1 d
H10 H 0.255(5) 0.119(3) 0.841(4) 0.025(8) Uiso 1 1 d
H3 H 0.233(6) 0.332(4) 0.377(5) 0.051(12) Uiso 1 1 d
H2 H 0.243(5) 0.429(4) 0.154(4) 0.026(9) Uiso 1 1 d
H9 H 0.257(5) 0.245(4) 0.594(4) 0.030(9) Uiso 1 1 d
H7 H 0.587(5) 0.099(3) 0.050(4) 0.022(8) Uiso 1 1 d
H22 H 0.460(5) 0.622(4) 0.551(4) 0.030(9) Uiso 1 1 d
H23 H -0.133(6) 0.302(5) 0.832(5) 0.055(12) Uiso 1 1 d
H18 H 0.133(5) 0.391(4) 0.870(4) 0.039(10) Uiso 1 1 d
H17 H 0.416(7) 0.515(5) 0.782(5) 0.065(14) Uiso 1 1 d

loop_
_atom_site_aniso_label
_atom_site_aniso_U_11
_atom_site_aniso_U_22
_atom_site_aniso_U_33
_atom_site_aniso_U_23
_atom_site_aniso_U_13
_atom_site_aniso_U_12
C4 0.0149(14) 0.0269(16) 0.0214(16) -0.0107(14) 0.0024(12) -0.0027(12)
C3 0.0168(15) 0.0307(17) 0.0283(17) -0.0121(15) 0.0000(12) 0.0013(13)
C6 0.0171(15) 0.0330(17) 0.0222(16) -0.0111(14) 0.0010(12) -0.0036(13)
C8 0.0162(15) 0.0284(16) 0.0219(16) -0.0111(14) 0.0014(12) -0.0002(12)
C10 0.0258(17) 0.0386(19) 0.0267(18) -0.0169(15) 0.0053(14) -0.0042(14)
C5 0.0132(14) 0.0258(16) 0.0243(17) -0.0112(14) 0.0014(12) 0.0001(12)
C9 0.0175(15) 0.0315(17) 0.0276(17) -0.0140(15) 0.0005(13) 0.0020(13)
C2 0.0214(16) 0.0262(16) 0.0296(18) -0.0074(14) -0.0063(13) 0.0058(13)
C1 0.0209(16) 0.0327(17) 0.0206(16) -0.0074(14) 0.0006(13) -0.0024(13)
C7 0.0196(16) 0.0415(19) 0.0245(17) -0.0161(16) 0.0017(13) -0.0023(14)
N1 0.0341(17) 0.0396(17) 0.0292(17) -0.0077(14) -0.0038(13) 0.0027(13)
N2 0.0353(17) 0.0490(19) 0.0310(16) -0.0203(15) 0.0041(13) -0.0019(14)
C13 0.0183(15) 0.0254(16) 0.0204(16) -0.0078(14) 0.0012(12) -0.0045(12)
C14 0.0184(15) 0.0298(17) 0.0227(16) -0.0093(14) 0.0004(12) -0.0024(12)
C12 0.0173(15) 0.0282(17) 0.0254(17) -0.0114(14) 0.0006(12) 0.0023(12)
C11 0.0166(15) 0.0267(16) 0.0258(17) -0.0102(14) -0.0009(13) 0.0008(12)
C15 0.0244(16) 0.0369(19) 0.0190(16) -0.0097(15) -0.0001(13) -0.0051(14)
C16 0.0201(16) 0.0353(18) 0.0215(16) -0.0100(15) -0.0009(13) -0.0015(13)
C20 0.0285(18) 0.0246(16) 0.0325(18) -0.0143(14) -0.0014(14) 0.0055(13)
C19 0.0298(18) 0.0246(16) 0.040(2) -0.0168(15) -0.0030(15) 0.0068(13)
C21 0.0273(18) 0.0266(16) 0.0361(19) -0.0173(15) -0.0005(14) 0.0063(13)
C18 0.0359(19) 0.0295(17) 0.0307(19) -0.0122(15) -0.0022(15) 0.0040(14)
C23 0.0363(19) 0.0302(18) 0.0292(19) -0.0118(16) 0.0009(15) 0.0025(14)
C24 0.0319(19) 0.0311(18) 0.039(2) -0.0176(16) 0.0037(16) 0.0010(15)
C22 0.0271(18) 0.0325(18) 0.040(2) -0.0176(17) -0.0029(15) 0.0011(14)
C17 0.0324(19) 0.0366(19) 0.039(2) -0.0193(17) -0.0055(16) 0.0054(15)

loop_
_atom_type_symbol
_atom_type_description
_atom_type_scat_dispersion_real
_atom_type_scat_dispersion_imag
_atom_type_scat_source
C C 0.0033 0.0016 'International Tables Vol C Tables 4.2.6.8 and 6.1.1.4'
N N 0.0061 0.0033 'International Tables Vol C Tables 4.2.6.8 and 6.1.1.4'
H H 0.0000 0.0000 'International Tables Vol C Tables 4.2.6.8 and 6.1.1.4'

loop_
_geom_angle_atom_site_label_1
_geom_angle_atom_site_label_2
_geom_angle_atom_site_label_3
_geom_angle
_geom_angle_site_symmetry_1
_geom_angle_site_symmetry_3
C3 C4 C5 118.3(3) . .
C3 C4 C8 121.9(3) . .
C5 C4 C8 119.8(3) . .
C4 C3 C2 121.9(3) . .
C1 C6 C5 120.2(3) . .
C1 C6 C7 120.2(3) . .
C5 C6 C7 119.6(3) . .
C9 C8 C5 118.6(3) . 2_656
C9 C8 C4 122.4(3) . .
C5 C8 C4 119.0(3) 2_656 .
C7 C10 C9 120.7(3) 2_656 .
C6 C5 C8 119.4(3) . 2_656
C6 C5 C4 119.4(3) . .
C8 C5 C4 121.2(3) 2_656 .
C8 C9 C10 121.5(3) . .
C1 C2 C3 120.4(3) . .
C2 C1 C6 119.7(3) . .
C10 C7 C6 120.2(3) 2_656 .
C14 C13 C11 121.7(3) . .
C14 C13 C12 120.4(3) . .
C11 C13 C12 117.9(3) . .
C13 C14 C15 121.8(3) . .
C13 C14 C16 122.6(3) . .
C15 C14 C16 115.6(3) . .
C11 C12 C13 120.7(3) 2_556 .
C12 C11 C13 121.4(3) 2_556 .
N1 C15 C14 179.3(4) . .
N2 C16 C14 178.1(3) . .
C21 C20 C19 120.3(3) . .
C21 C20 C20 120.1(4) . 2_566
C19 C20 C20 119.6(4) . 2_566
C18 C19 C20 119.1(3) . .
C18 C19 C23 121.7(3) . .
C20 C19 C23 119.2(3) . .
C22 C21 C20 119.0(3) . .
C22 C21 C24 122.6(3) . .
C20 C21 C24 118.4(3) . .
C17 C18 C19 120.0(3) . .
C24 C23 C19 121.1(3) 2_566 .
C23 C24 C21 121.5(3) 2_566 .
C17 C22 C21 120.8(3) . .
C22 C17 C18 120.8(3) . .

loop_
_geom_bond_atom_site_label_1
_geom_bond_atom_site_label_2
_geom_bond_distance
_geom_bond_site_symmetry_2
C4 C3 1.389(5) .
C4 C5 1.437(4) .
C4 C8 1.462(4) .
C3 C2 1.405(5) .
C6 C1 1.414(5) .
C6 C5 1.422(4) .
C6 C7 1.427(5) .
C8 C9 1.398(4) .
C8 C5 1.433(5) 2_656
C10 C7 1.364(5) 2_656
C10 C9 1.405(5) .
C5 C8 1.433(5) 2_656
C2 C1 1.382(5) .
C7 C10 1.364(5) 2_656
N1 C15 1.154(4) .
N2 C16 1.150(4) .
C13 C14 1.376(4) .
C13 C11 1.436(4) .
C13 C12 1.443(5) .
C14 C15 1.430(5) .
C14 C16 1.436(5) .
C12 C11 1.358(5) 2_556
C11 C12 1.358(5) 2_556
C20 C21 1.413(5) .
C20 C19 1.417(5) .
C20 C20 1.437(7) 2_566
C19 C18 1.407(5) .
C19 C23 1.434(5) .
C21 C22 1.399(5) .
C21 C24 1.446(5) .
C18 C17 1.393(5) .
C23 C24 1.350(5) 2_566
C24 C23 1.350(5) 2_566
C22 C17 1.385(5) .
